data_1568580
loop_
_publ_author_name
'Viana, Maria S.'
'Gomes, Clara S. B.'
'Rosa, Vitor'

_publ_section_title
;
 Heteroleptic Copper Complexes as Catalysts for the CuAAC Reaction:
 Counter-Ion Influence in Catalyst Efficiency
;
_journal_issue 2
_journal_name_full Catalysts
_journal_page_first 386
_journal_paper_doi 10.3390/catal13020386
_journal_volume 13
_journal_year 2023
_chemical_formula_moiety 'C30  H28  N2'
_chemical_formula_sum 'C30 H28 N2'
_chemical_formula_weight 416.54
_space_group_crystal_system triclinic
_space_group_IT_number 2
_space_group_name_Hall '-P 1'
_space_group_name_H-M_alt 'P -1'
_atom_sites_solution_hydrogens geom
_audit_creation_method SHELXL-2018/3
_cell_angle_alpha 94.783(3)
_cell_angle_beta 103.724(3)
_cell_angle_gamma 107.064(3)
_cell_formula_units_Z 2
_cell_length_a 8.9160(7)
_cell_length_b 11.0941(10)
_cell_length_c 12.5663(10)
_cell_measurement_reflns_used 4877
_cell_measurement_temperature 110(2)
_cell_measurement_theta_max 27.67
_cell_measurement_theta_min 2.49
_cell_volume 1138.58(17)
_computing_cell_refinement 'Bruker SAINT'
_computing_data_collection 'Bruker APEX3'
_computing_data_reduction 'Bruker SAINT'
_computing_molecular_graphics 'Ortep for Windows (Farrugia, 2012)'
_computing_publication_material 'WinGX publication routines (Farrugia, 2012)'
_computing_structure_refinement 'SHELXL-2018/3 (Sheldrick, 2018)'
_computing_structure_solution SIR2019
_diffrn_ambient_temperature 110(2)
_diffrn_measured_fraction_theta_full 0.998
_diffrn_measured_fraction_theta_max 0.998
_diffrn_measurement_device_type 'Bruker VENTURE PHOTON 100 CMOS'
_diffrn_measurement_method '\f and \w scans'
_diffrn_radiation_probe x-ray
_diffrn_radiation_type MoK\a
_diffrn_radiation_wavelength 0.71073
_diffrn_reflns_av_R_equivalents 0.1400
_diffrn_reflns_av_unetI/netI 0.0908
_diffrn_reflns_Laue_measured_fraction_full 0.998
_diffrn_reflns_Laue_measured_fraction_max 0.998
_diffrn_reflns_limit_h_max 10
_diffrn_reflns_limit_h_min -10
_diffrn_reflns_limit_k_max 13
_diffrn_reflns_limit_k_min -13
_diffrn_reflns_limit_l_max 15
_diffrn_reflns_limit_l_min -15
_diffrn_reflns_number 25850
_diffrn_reflns_point_group_measured_fraction_full 0.998
_diffrn_reflns_point_group_measured_fraction_max 0.998
_diffrn_reflns_theta_full 25.242
_diffrn_reflns_theta_max 25.680
_diffrn_reflns_theta_min 2.911
_exptl_absorpt_coefficient_mu 0.071
_exptl_absorpt_correction_T_max 0.7456
_exptl_absorpt_correction_T_min 0.4667
_exptl_absorpt_correction_type multi-scan
_exptl_absorpt_process_details
;
 SADABS 2016/2: Krause, L., Herbst-Irmer, R., Sheldrick G.M. & Stalke D.,
 J. Appl. Cryst. 48 (2015) 3-10
;
_exptl_crystal_colour yellow
_exptl_crystal_density_diffrn 1.215
_exptl_crystal_density_method 'not measured'
_exptl_crystal_description prism
_exptl_crystal_F_000 444
_exptl_crystal_size_max 0.400
_exptl_crystal_size_mid 0.200
_exptl_crystal_size_min 0.200
_refine_diff_density_max 0.230
_refine_diff_density_min -0.371
_refine_diff_density_rms 0.060
_refine_ls_extinction_method none
_refine_ls_goodness_of_fit_ref 1.002
_refine_ls_hydrogen_treatment constr
_refine_ls_matrix_type full
_refine_ls_number_parameters 293
_refine_ls_number_reflns 4323
_refine_ls_number_restraints 0
_refine_ls_restrained_S_all 1.002
_refine_ls_R_factor_all 0.1098
_refine_ls_R_factor_gt 0.0609
_refine_ls_shift/su_max 0.000
_refine_ls_shift/su_mean 0.000
_refine_ls_structure_factor_coef Fsqd
_refine_ls_weighting_details 'w=1/[\s^2^(Fo^2^)+(0.0708P)^2^] where P=(Fo^2^+2Fc^2^)/3'
_refine_ls_weighting_scheme calc
_refine_ls_wR_factor_gt 0.1266
_refine_ls_wR_factor_ref 0.1406
_reflns_Friedel_coverage 0.000
_reflns_number_gt 2826
_reflns_number_total 4323
_reflns_threshold_expression 'I > 2\s(I)'
_cod_data_source_file Ligand-L3_and_complexes_1-BF4_1-OTf_1-NO3_2-NO3_and_3-NO3.cif
_cod_data_source_block L3
_cod_database_code 1568580
_shelx_shelxl_version_number 2018/3
_shelx_space_group_comment
;
The symmetry employed for this shelxl refinement is uniquely defined
by the following loop, which should always be used as a source of
symmetry information in preference to the above space-group names.
They are only intended as comments.
;
_shelx_estimated_absorpt_t_min 0.972
_shelx_estimated_absorpt_t_max 0.986

loop_
_space_group_symop_operation_xyz
'x, y, z'
'-x, -y, -z'

loop_
_atom_site_label
_atom_site_type_symbol
_atom_site_fract_x
_atom_site_fract_y
_atom_site_fract_z
_atom_site_U_iso_or_equiv
_atom_site_adp_type
_atom_site_occupancy
_atom_site_site_symmetry_order
_atom_site_calc_flag
_atom_site_refinement_flags_posn
_atom_site_refinement_flags_adp
_atom_site_refinement_flags_occupancy
_atom_site_disorder_assembly
_atom_site_disorder_group
N1 N 0.2741(2) 0.90093(17) 0.34593(13) 0.0140(4) Uani 1 1 d . . . . .
N2 N 0.3331(2) 1.14243(17) 0.27797(14) 0.0146(4) Uani 1 1 d . . . . .
C2 C 0.0067(3) 0.9260(2) 0.36138(16) 0.0135(5) Uani 1 1 d . . . . .
C12 C -0.0631(3) 1.0187(2) 0.32255(16) 0.0137(5) Uani 1 1 d . . . . .
C22 C 0.3652(3) 1.2629(2) 0.24199(17) 0.0148(5) Uani 1 1 d . . . . .
C3 C -0.0818(3) 0.8295(2) 0.40515(17) 0.0167(5) Uani 1 1 d . . . . .
H3 H -0.036754 0.767246 0.433685 0.020 Uiso 1 1 calc R U . . .
C11 C 0.1984(3) 1.0875(2) 0.29857(16) 0.0126(5) Uani 1 1 d . . . . .
C14 C 0.1197(3) 0.6711(2) 0.29669(17) 0.0153(5) Uani 1 1 d . . . . .
C6 C -0.2221(3) 1.0137(2) 0.32189(16) 0.0164(5) Uani 1 1 d . . . . .
C7 C -0.2765(3) 1.1111(2) 0.27665(17) 0.0200(5) Uani 1 1 d . . . . .
H7 H -0.383677 1.111949 0.273574 0.024 Uiso 1 1 calc R U . . .
C10 C 0.0427(3) 1.1167(2) 0.28402(16) 0.0139(5) Uani 1 1 d . . . . .
C1 C 0.1705(2) 0.9604(2) 0.34142(16) 0.0123(5) Uani 1 1 d . . . . .
C5 C -0.3118(3) 0.9119(2) 0.36580(17) 0.0203(5) Uani 1 1 d . . . . .
H5 H -0.420404 0.904085 0.366828 0.024 Uiso 1 1 calc R U . . .
C23 C 0.4042(3) 1.2733(2) 0.14053(17) 0.0156(5) Uani 1 1 d . . . . .
C13 C 0.2329(3) 0.7761(2) 0.37450(17) 0.0144(5) Uani 1 1 d . . . . .
C27 C 0.3766(3) 1.3713(2) 0.31211(18) 0.0191(5) Uani 1 1 d . . . . .
H27 H 0.349952 1.362878 0.380576 0.023 Uiso 1 1 calc R U . . .
C18 C 0.3110(3) 0.7602(2) 0.47901(18) 0.0203(5) Uani 1 1 d . . . . .
H18 H 0.392951 0.830942 0.528399 0.024 Uiso 1 1 calc R U . . .
C8 C -0.1749(3) 1.2042(2) 0.23729(17) 0.0209(5) Uani 1 1 d . . . . .
H8 H -0.214674 1.267972 0.206537 0.025 Uiso 1 1 calc R U . . .
C9 C -0.0145(3) 1.2094(2) 0.24052(17) 0.0174(5) Uani 1 1 d . . . . .
H9 H 0.053061 1.275668 0.213145 0.021 Uiso 1 1 calc R U . . .
C4 C -0.2416(3) 0.8245(2) 0.40695(17) 0.0209(5) Uani 1 1 d . . . . .
H4 H -0.302651 0.758054 0.437820 0.025 Uiso 1 1 calc R U . . .
C26 C 0.4263(3) 1.4913(2) 0.28269(19) 0.0216(5) Uani 1 1 d . . . . .
H26 H 0.432296 1.564900 0.330048 0.026 Uiso 1 1 calc R U . . .
C28 C 0.3803(3) 1.1528(2) 0.06302(17) 0.0181(5) Uani 1 1 d . . . . .
H28 H 0.416770 1.092539 0.109748 0.022 Uiso 1 1 calc R U . . .
C24 C 0.4546(3) 1.3944(2) 0.11396(19) 0.0229(6) Uani 1 1 d . . . . .
H24 H 0.481542 1.403972 0.045704 0.028 Uiso 1 1 calc R U . . .
C16 C 0.1554(3) 0.5383(2) 0.4383(2) 0.0284(6) Uani 1 1 d . . . . .
H16 H 0.125842 0.456888 0.460664 0.034 Uiso 1 1 calc R U . . .
C15 C 0.0831(3) 0.5533(2) 0.33207(19) 0.0232(6) Uani 1 1 d . . . . .
H15 H 0.006149 0.480773 0.281843 0.028 Uiso 1 1 calc R U . . .
C17 C 0.2702(3) 0.6418(3) 0.5117(2) 0.0271(6) Uani 1 1 d . . . . .
H17 H 0.321086 0.631628 0.584334 0.032 Uiso 1 1 calc R U . . .
C19 C 0.0428(3) 0.6878(2) 0.17969(17) 0.0199(5) Uani 1 1 d . . . . .
H19 H 0.001212 0.761800 0.186391 0.024 Uiso 1 1 calc R U . . .
C25 C 0.4671(3) 1.5027(2) 0.1842(2) 0.0257(6) Uani 1 1 d . . . . .
H25 H 0.503772 1.584813 0.164159 0.031 Uiso 1 1 calc R U . . .
C20 C 0.1717(3) 0.7225(2) 0.11573(18) 0.0276(6) Uani 1 1 d . . . . .
H20A H 0.259499 0.800612 0.155871 0.041 Uiso 1 1 calc R U . . .
H20B H 0.121392 0.736518 0.041587 0.041 Uiso 1 1 calc R U . . .
H20C H 0.216662 0.652419 0.108776 0.041 Uiso 1 1 calc R U . . .
C29 C 0.2005(3) 1.0884(2) 0.00351(19) 0.0293(6) Uani 1 1 d . . . . .
H29A H 0.137857 1.073915 0.058308 0.044 Uiso 1 1 calc R U . . .
H29B H 0.185610 1.006351 -0.040293 0.044 Uiso 1 1 calc R U . . .
H29C H 0.162130 1.143485 -0.045864 0.044 Uiso 1 1 calc R U . . .
C30 C 0.4792(3) 1.1742(2) -0.02161(19) 0.0300(6) Uani 1 1 d . . . . .
H30A H 0.438893 1.226165 -0.073495 0.045 Uiso 1 1 calc R U . . .
H30B H 0.467840 1.091479 -0.062733 0.045 Uiso 1 1 calc R U . . .
H30C H 0.594428 1.218581 0.017076 0.045 Uiso 1 1 calc R U . . .
C21 C -0.1013(3) 0.5725(3) 0.1147(2) 0.0368(7) Uani 1 1 d . . . . .
H21A H -0.064100 0.498646 0.104624 0.055 Uiso 1 1 calc R U . . .
H21B H -0.148637 0.591534 0.041880 0.055 Uiso 1 1 calc R U . . .
H21C H -0.183964 0.553245 0.155677 0.055 Uiso 1 1 calc R U . . .

loop_
_atom_site_aniso_label
_atom_site_aniso_U_11
_atom_site_aniso_U_22
_atom_site_aniso_U_33
_atom_site_aniso_U_23
_atom_site_aniso_U_13
_atom_site_aniso_U_12
N1 0.0128(10) 0.0128(10) 0.0162(9) 0.0007(8) 0.0038(8) 0.0045(8)
N2 0.0158(10) 0.0108(10) 0.0181(9) 0.0011(8) 0.0075(8) 0.0038(8)
C2 0.0156(12) 0.0113(12) 0.0118(10) -0.0031(9) 0.0050(9) 0.0021(10)
C12 0.0149(12) 0.0124(12) 0.0124(10) -0.0034(9) 0.0046(9) 0.0031(10)
C22 0.0087(11) 0.0117(12) 0.0232(12) 0.0038(9) 0.0039(9) 0.0019(10)
C3 0.0184(13) 0.0156(13) 0.0178(11) 0.0002(9) 0.0096(10) 0.0052(10)
C11 0.0131(12) 0.0113(12) 0.0133(10) -0.0010(9) 0.0052(9) 0.0033(10)
C14 0.0154(12) 0.0140(13) 0.0233(12) 0.0023(10) 0.0124(10) 0.0094(10)
C6 0.0126(12) 0.0218(14) 0.0138(11) -0.0035(9) 0.0045(9) 0.0051(10)
C7 0.0131(12) 0.0242(15) 0.0207(12) -0.0067(10) 0.0004(9) 0.0093(11)
C10 0.0164(12) 0.0129(13) 0.0118(10) -0.0045(9) 0.0046(9) 0.0052(10)
C1 0.0113(12) 0.0116(12) 0.0124(10) -0.0016(9) 0.0029(9) 0.0025(10)
C5 0.0108(12) 0.0255(15) 0.0230(12) -0.0035(10) 0.0085(10) 0.0027(11)
C23 0.0087(11) 0.0172(13) 0.0209(11) 0.0049(10) 0.0040(9) 0.0038(10)
C13 0.0144(12) 0.0152(13) 0.0202(11) 0.0058(9) 0.0101(9) 0.0097(10)
C27 0.0168(13) 0.0172(14) 0.0253(12) 0.0035(10) 0.0106(10) 0.0045(11)
C18 0.0196(13) 0.0274(15) 0.0193(12) 0.0038(10) 0.0086(10) 0.0132(11)
C8 0.0227(14) 0.0184(14) 0.0222(12) -0.0014(10) 0.0012(10) 0.0127(11)
C9 0.0183(13) 0.0126(13) 0.0211(12) 0.0012(10) 0.0057(10) 0.0052(10)
C4 0.0205(14) 0.0195(14) 0.0215(12) 0.0009(10) 0.0129(10) -0.0001(11)
C26 0.0176(13) 0.0121(13) 0.0328(13) -0.0003(10) 0.0057(10) 0.0035(11)
C28 0.0190(13) 0.0161(13) 0.0191(11) 0.0052(10) 0.0060(10) 0.0045(10)
C24 0.0256(14) 0.0208(15) 0.0242(12) 0.0081(11) 0.0107(10) 0.0059(11)
C16 0.0382(16) 0.0232(15) 0.0419(15) 0.0177(13) 0.0279(13) 0.0200(13)
C15 0.0240(14) 0.0156(14) 0.0352(14) 0.0022(11) 0.0183(11) 0.0068(11)
C17 0.0344(16) 0.0347(17) 0.0269(13) 0.0147(12) 0.0175(12) 0.0231(14)
C19 0.0206(13) 0.0193(14) 0.0204(12) -0.0031(10) 0.0054(10) 0.0092(11)
C25 0.0252(14) 0.0121(13) 0.0386(14) 0.0092(11) 0.0100(11) 0.0018(11)
C20 0.0302(15) 0.0352(17) 0.0194(12) 0.0021(11) 0.0089(11) 0.0123(13)
C29 0.0262(15) 0.0264(16) 0.0276(13) -0.0041(11) 0.0026(11) 0.0031(12)
C30 0.0348(16) 0.0301(16) 0.0247(13) -0.0002(11) 0.0142(11) 0.0064(13)
C21 0.0266(15) 0.0383(18) 0.0348(15) -0.0077(13) -0.0001(12) 0.0050(13)

loop_
_atom_type_symbol
_atom_type_description
_atom_type_scat_dispersion_real
_atom_type_scat_dispersion_imag
_atom_type_scat_source
C C 0.0033 0.0016 'International Tables Vol C Tables 4.2.6.8 and 6.1.1.4'
H H 0.0000 0.0000 'International Tables Vol C Tables 4.2.6.8 and 6.1.1.4'
N N 0.0061 0.0033 'International Tables Vol C Tables 4.2.6.8 and 6.1.1.4'

loop_
_geom_angle_atom_site_label_1
_geom_angle_atom_site_label_2
_geom_angle_atom_site_label_3
_geom_angle
_geom_angle_site_symmetry_1
_geom_angle_site_symmetry_3
_geom_angle_publ_flag
C1 N1 C13 117.90(18) . . ?
C11 N2 C22 121.74(18) . . ?
C3 C2 C12 118.91(19) . . ?
C3 C2 C1 134.59(19) . . ?
C12 C2 C1 106.49(18) . . ?
C6 C12 C2 123.0(2) . . ?
C6 C12 C10 123.27(19) . . ?
C2 C12 C10 113.70(19) . . ?
C27 C22 C23 120.7(2) . . ?
C27 C22 N2 120.26(19) . . ?
C23 C22 N2 118.64(19) . . ?
C2 C3 C4 118.7(2) . . ?
C2 C3 H3 120.7 . . ?
C4 C3 H3 120.7 . . ?
N2 C11 C10 133.4(2) . . ?
N2 C11 C1 120.37(18) . . ?
C10 C11 C1 106.12(17) . . ?
C15 C14 C13 116.9(2) . . ?
C15 C14 C19 122.3(2) . . ?
C13 C14 C19 120.79(19) . . ?
C12 C6 C5 116.9(2) . . ?
C12 C6 C7 116.3(2) . . ?
C5 C6 C7 126.8(2) . . ?
C8 C7 C6 120.2(2) . . ?
C8 C7 H7 119.9 . . ?
C6 C7 H7 119.9 . . ?
C9 C10 C12 118.72(19) . . ?
C9 C10 C11 134.6(2) . . ?
C12 C10 C11 106.61(18) . . ?
N1 C1 C2 132.6(2) . . ?
N1 C1 C11 120.44(18) . . ?
C2 C1 C11 106.74(17) . . ?
C4 C5 C6 119.9(2) . . ?
C4 C5 H5 120.1 . . ?
C6 C5 H5 120.1 . . ?
C24 C23 C22 117.4(2) . . ?
C24 C23 C28 123.20(19) . . ?
C22 C23 C28 119.26(19) . . ?
C18 C13 C14 121.1(2) . . ?
C18 C13 N1 118.4(2) . . ?
C14 C13 N1 120.55(18) . . ?
C26 C27 C22 120.5(2) . . ?
C26 C27 H27 119.8 . . ?
C22 C27 H27 119.8 . . ?
C17 C18 C13 120.2(2) . . ?
C17 C18 H18 119.9 . . ?
C13 C18 H18 119.9 . . ?
C7 C8 C9 122.8(2) . . ?
C7 C8 H8 118.6 . . ?
C9 C8 H8 118.6 . . ?
C10 C9 C8 118.7(2) . . ?
C10 C9 H9 120.7 . . ?
C8 C9 H9 120.7 . . ?
C5 C4 C3 122.6(2) . . ?
C5 C4 H4 118.7 . . ?
C3 C4 H4 118.7 . . ?
C25 C26 C27 119.3(2) . . ?
C25 C26 H26 120.3 . . ?
C27 C26 H26 120.3 . . ?
C23 C28 C29 110.37(19) . . ?
C23 C28 C30 114.04(19) . . ?
C29 C28 C30 109.86(19) . . ?
C23 C28 H28 107.4 . . ?
C29 C28 H28 107.4 . . ?
C30 C28 H28 107.4 . . ?
C23 C24 C25 121.9(2) . . ?
C23 C24 H24 119.0 . . ?
C25 C24 H24 119.0 . . ?
C17 C16 C15 119.9(2) . . ?
C17 C16 H16 120.0 . . ?
C15 C16 H16 120.0 . . ?
C16 C15 C14 122.0(2) . . ?
C16 C15 H15 119.0 . . ?
C14 C15 H15 119.0 . . ?
C16 C17 C18 119.7(2) . . ?
C16 C17 H17 120.2 . . ?
C18 C17 H17 120.2 . . ?
C14 C19 C21 113.8(2) . . ?
C14 C19 C20 110.37(18) . . ?
C21 C19 C20 110.52(19) . . ?
C14 C19 H19 107.3 . . ?
C21 C19 H19 107.3 . . ?
C20 C19 H19 107.3 . . ?
C26 C25 C24 120.2(2) . . ?
C26 C25 H25 119.9 . . ?
C24 C25 H25 119.9 . . ?
C19 C20 H20A 109.5 . . ?
C19 C20 H20B 109.5 . . ?
H20A C20 H20B 109.5 . . ?
C19 C20 H20C 109.5 . . ?
H20A C20 H20C 109.5 . . ?
H20B C20 H20C 109.5 . . ?
C28 C29 H29A 109.5 . . ?
C28 C29 H29B 109.5 . . ?
H29A C29 H29B 109.5 . . ?
C28 C29 H29C 109.5 . . ?
H29A C29 H29C 109.5 . . ?
H29B C29 H29C 109.5 . . ?
C28 C30 H30A 109.5 . . ?
C28 C30 H30B 109.5 . . ?
H30A C30 H30B 109.5 . . ?
C28 C30 H30C 109.5 . . ?
H30A C30 H30C 109.5 . . ?
H30B C30 H30C 109.5 . . ?
C19 C21 H21A 109.5 . . ?
C19 C21 H21B 109.5 . . ?
H21A C21 H21B 109.5 . . ?
C19 C21 H21C 109.5 . . ?
H21A C21 H21C 109.5 . . ?
H21B C21 H21C 109.5 . . ?

loop_
_geom_bond_atom_site_label_1
_geom_bond_atom_site_label_2
_geom_bond_distance
_geom_bond_site_symmetry_2
_geom_bond_publ_flag
N1 C1 1.277(3) . ?
N1 C13 1.424(3) . ?
N2 C11 1.275(3) . ?
N2 C22 1.418(3) . ?
C2 C3 1.371(3) . ?
C2 C12 1.414(3) . ?
C2 C1 1.485(3) . ?
C12 C6 1.400(3) . ?
C12 C10 1.417(3) . ?
C22 C27 1.394(3) . ?
C22 C23 1.404(3) . ?
C3 C4 1.415(3) . ?
C3 H3 0.9500 . ?
C11 C10 1.490(3) . ?
C11 C1 1.524(3) . ?
C14 C15 1.388(3) . ?
C14 C13 1.408(3) . ?
C14 C19 1.519(3) . ?
C6 C5 1.415(3) . ?
C6 C7 1.417(3) . ?
C7 C8 1.372(3) . ?
C7 H7 0.9500 . ?
C10 C9 1.373(3) . ?
C5 C4 1.374(3) . ?
C5 H5 0.9500 . ?
C23 C24 1.383(3) . ?
C23 C28 1.516(3) . ?
C13 C18 1.385(3) . ?
C27 C26 1.385(3) . ?
C27 H27 0.9500 . ?
C18 C17 1.381(3) . ?
C18 H18 0.9500 . ?
C8 C9 1.405(3) . ?
C8 H8 0.9500 . ?
C9 H9 0.9500 . ?
C4 H4 0.9500 . ?
C26 C25 1.375(3) . ?
C26 H26 0.9500 . ?
C28 C29 1.519(3) . ?
C28 C30 1.526(3) . ?
C28 H28 1.0000 . ?
C24 C25 1.391(3) . ?
C24 H24 0.9500 . ?
C16 C17 1.379(4) . ?
C16 C15 1.385(3) . ?
C16 H16 0.9500 . ?
C15 H15 0.9500 . ?
C17 H17 0.9500 . ?
C19 C21 1.523(3) . ?
C19 C20 1.531(3) . ?
C19 H19 1.0000 . ?
C25 H25 0.9500 . ?
C20 H20A 0.9800 . ?
C20 H20B 0.9800 . ?
C20 H20C 0.9800 . ?
C29 H29A 0.9800 . ?
C29 H29B 0.9800 . ?
C29 H29C 0.9800 . ?
C30 H30A 0.9800 . ?
C30 H30B 0.9800 . ?
C30 H30C 0.9800 . ?
C21 H21A 0.9800 . ?
C21 H21B 0.9800 . ?
C21 H21C 0.9800 . ?

loop_
_geom_torsion_atom_site_label_1
_geom_torsion_atom_site_label_2
_geom_torsion_atom_site_label_3
_geom_torsion_atom_site_label_4
_geom_torsion
_geom_torsion_site_symmetry_1
_geom_torsion_site_symmetry_2
_geom_torsion_site_symmetry_3
_geom_torsion_site_symmetry_4
_geom_torsion_publ_flag
C3 C2 C12 C6 -3.0(3) . . . . ?
C1 C2 C12 C6 176.33(18) . . . . ?
C3 C2 C12 C10 177.24(18) . . . . ?
C1 C2 C12 C10 -3.4(2) . . . . ?
C11 N2 C22 C27 65.1(3) . . . . ?
C11 N2 C22 C23 -122.4(2) . . . . ?
C12 C2 C3 C4 1.7(3) . . . . ?
C1 C2 C3 C4 -177.4(2) . . . . ?
C22 N2 C11 C10 6.5(3) . . . . ?
C22 N2 C11 C1 -177.62(18) . . . . ?
C2 C12 C6 C5 1.9(3) . . . . ?
C10 C12 C6 C5 -178.33(19) . . . . ?
C2 C12 C6 C7 -177.78(19) . . . . ?
C10 C12 C6 C7 1.9(3) . . . . ?
C12 C6 C7 C8 -0.5(3) . . . . ?
C5 C6 C7 C8 179.8(2) . . . . ?
C6 C12 C10 C9 -2.1(3) . . . . ?
C2 C12 C10 C9 177.61(19) . . . . ?
C6 C12 C10 C11 -179.92(19) . . . . ?
C2 C12 C10 C11 -0.2(2) . . . . ?
N2 C11 C10 C9 2.6(4) . . . . ?
C1 C11 C10 C9 -173.7(2) . . . . ?
N2 C11 C10 C12 179.9(2) . . . . ?
C1 C11 C10 C12 3.6(2) . . . . ?
C13 N1 C1 C2 0.5(3) . . . . ?
C13 N1 C1 C11 -172.96(18) . . . . ?
C3 C2 C1 N1 10.6(4) . . . . ?
C12 C2 C1 N1 -168.6(2) . . . . ?
C3 C2 C1 C11 -175.3(2) . . . . ?
C12 C2 C1 C11 5.5(2) . . . . ?
N2 C11 C1 N1 -7.5(3) . . . . ?
C10 C11 C1 N1 169.36(18) . . . . ?
N2 C11 C1 C2 177.55(18) . . . . ?
C10 C11 C1 C2 -5.6(2) . . . . ?
C12 C6 C5 C4 0.3(3) . . . . ?
C7 C6 C5 C4 -180.0(2) . . . . ?
C27 C22 C23 C24 0.4(3) . . . . ?
N2 C22 C23 C24 -172.1(2) . . . . ?
C27 C22 C23 C28 -176.2(2) . . . . ?
N2 C22 C23 C28 11.3(3) . . . . ?
C15 C14 C13 C18 3.9(3) . . . . ?
C19 C14 C13 C18 -175.95(19) . . . . ?
C15 C14 C13 N1 -178.37(18) . . . . ?
C19 C14 C13 N1 1.8(3) . . . . ?
C1 N1 C13 C18 -106.9(2) . . . . ?
C1 N1 C13 C14 75.3(2) . . . . ?
C23 C22 C27 C26 0.1(3) . . . . ?
N2 C22 C27 C26 172.5(2) . . . . ?
C14 C13 C18 C17 -4.7(3) . . . . ?
N1 C13 C18 C17 177.50(19) . . . . ?
C6 C7 C8 C9 -0.7(3) . . . . ?
C12 C10 C9 C8 0.8(3) . . . . ?
C11 C10 C9 C8 177.8(2) . . . . ?
C7 C8 C9 C10 0.6(3) . . . . ?
C6 C5 C4 C3 -1.6(3) . . . . ?
C2 C3 C4 C5 0.5(3) . . . . ?
C22 C27 C26 C25 -1.0(3) . . . . ?
C24 C23 C28 C29 -100.0(2) . . . . ?
C22 C23 C28 C29 76.3(2) . . . . ?
C24 C23 C28 C30 24.2(3) . . . . ?
C22 C23 C28 C30 -159.50(19) . . . . ?
C22 C23 C24 C25 0.1(3) . . . . ?
C28 C23 C24 C25 176.5(2) . . . . ?
C17 C16 C15 C14 -1.5(3) . . . . ?
C13 C14 C15 C16 -0.8(3) . . . . ?
C19 C14 C15 C16 179.1(2) . . . . ?
C15 C16 C17 C18 0.8(3) . . . . ?
C13 C18 C17 C16 2.3(3) . . . . ?
C15 C14 C19 C21 12.3(3) . . . . ?
C13 C14 C19 C21 -167.8(2) . . . . ?
C15 C14 C19 C20 -112.6(2) . . . . ?
C13 C14 C19 C20 67.3(3) . . . . ?
C27 C26 C25 C24 1.5(3) . . . . ?
C23 C24 C25 C26 -1.0(4) . . . . ?
